data_4515349
loop_
_publ_author_name
'He, Tao'
'Zhang, Yong-Zheng'
'Kong, Xiang-Jing'
'Yu, Jiamei'
'Lv, Xiu-Liang'
'Wu, Yufeng'
'Guo, Zhen-Ji'
'Li, Jian-Rong'

_publ_section_title
;
 Zr(IV)-Based Metal-Organic Framework with T-Shaped Ligand: Unique
 Structure, High Stability, Selective Detection, and Rapid Adsorption of
 Cr<sub>2</sub>O<sub>7</sub><sup>2-</sup> in Water.
;
_journal_issue 19
_journal_name_full 'ACS applied materials &amp; interfaces'
_journal_page_first 16650
_journal_page_last 16659
_journal_paper_doi 10.1021/acsami.8b03987
_journal_volume 10
_journal_year 2018
_chemical_formula_moiety '0.25(C168 H84 N12 O64 Zr12)'
_chemical_formula_sum 'C42 H21 N3 O16 Zr3'
_chemical_formula_weight 1097.28
_space_group_crystal_system hexagonal
_space_group_IT_number 186
_space_group_name_Hall 'P 6c -2c'
_space_group_name_H-M_alt 'P 63 m c'
_atom_sites_solution_hydrogens geom
_atom_sites_solution_primary direct
_audit_creation_date 2017-09-25
_audit_creation_method
;
Olex2 1.2-alpha
(compiled 2017.08.10 svn.r3458 for OlexSys, GUI svn.r5381)
;
_cell_angle_alpha 90
_cell_angle_beta 90
_cell_angle_gamma 120
_cell_formula_units_Z 4
_cell_length_a 23.3072(3)
_cell_length_b 23.3072(3)
_cell_length_c 21.8206(9)
_cell_measurement_reflns_used 5154
_cell_measurement_temperature 173.01(10)
_cell_measurement_theta_max 74.3350
_cell_measurement_theta_min 3.7570
_cell_volume 10265.4(5)
_computing_cell_refinement 'CrysAlisPro 1.171.39.32a (Rigaku OD, 2017)'
_computing_data_collection 'CrysAlisPro 1.171.39.32a (Rigaku OD, 2017)'
_computing_data_reduction 'CrysAlisPro 1.171.39.32a (Rigaku OD, 2017)'
_computing_molecular_graphics 'Olex2 (Dolomanov et al., 2009)'
_computing_publication_material 'Olex2 (Dolomanov et al., 2009)'
_computing_structure_refinement 'ShelXL (Sheldrick, 2015)'
_computing_structure_solution 'ShelXT (Sheldrick, 2008)'
_diffrn_ambient_environment N~2~
_diffrn_ambient_temperature 173.01(10)
_diffrn_detector 'CCD plate'
_diffrn_detector_area_resol_mean 10.3376
_diffrn_detector_type AtlasS2
_diffrn_measured_fraction_theta_full 0.974
_diffrn_measured_fraction_theta_max 0.999
_diffrn_measurement_details
;
List of Runs (angles in degrees, time in seconds):

  # Type    Start    End  Width  t~exp~   \w     \q     \k     \f   Frames
--------------------------------------------------------------------------
  1  \w    -15.00  33.00   1.00   12.50    --  -41.94  77.00  30.00   48
  2  \w    -62.00   1.00   1.00   12.50    --  -41.94  77.00 -93.00   63
  3  \w     75.00 167.00   1.00   47.50    --  107.13  77.00-180.00   92
  4  \w     84.00 146.00   1.00   47.50    --  107.13  77.00 -93.00   62
  5  \w    128.00 160.00   1.00   47.50    --  107.13  77.00-150.00   32
  6  \w     81.00 156.00   1.00   47.50    --  107.13  77.00 -60.00   75
;
_diffrn_measurement_device 'four-circle diffractometer'
_diffrn_measurement_device_type 'SuperNova, Dual, Cu at home/near, AtlasS2'
_diffrn_measurement_method '\w scans'
_diffrn_orient_matrix_type 'CrysAlisPro convention (1999,Acta A55,543-557)'
_diffrn_orient_matrix_UB_11 -0.0340136000
_diffrn_orient_matrix_UB_12 -0.0473507000
_diffrn_orient_matrix_UB_13 -0.0542900000
_diffrn_orient_matrix_UB_21 -0.0249638000
_diffrn_orient_matrix_UB_22 0.0458639000
_diffrn_orient_matrix_UB_23 -0.0238465000
_diffrn_orient_matrix_UB_31 0.0636147000
_diffrn_orient_matrix_UB_32 0.0384608000
_diffrn_orient_matrix_UB_33 -0.0382999000
_diffrn_radiation_monochromator mirror
_diffrn_radiation_probe x-ray
_diffrn_radiation_type CuK\a
_diffrn_radiation_wavelength 1.54184
_diffrn_reflns_av_R_equivalents 0.0778
_diffrn_reflns_av_unetI/netI 0.0582
_diffrn_reflns_Laue_measured_fraction_full 0.974
_diffrn_reflns_Laue_measured_fraction_max 0.999
_diffrn_reflns_limit_h_max 20
_diffrn_reflns_limit_h_min -27
_diffrn_reflns_limit_k_max 27
_diffrn_reflns_limit_k_min -20
_diffrn_reflns_limit_l_max 18
_diffrn_reflns_limit_l_min -25
_diffrn_reflns_number 22202
_diffrn_reflns_point_group_measured_fraction_full 0.863
_diffrn_reflns_point_group_measured_fraction_max 0.885
_diffrn_reflns_theta_full 67.684
_diffrn_reflns_theta_max 66.599
_diffrn_reflns_theta_min 3.793
_diffrn_source 'micro-focus sealed X-ray tube'
_diffrn_source_type 'SuperNova (Cu) X-ray Source'
_exptl_absorpt_coefficient_mu 2.730
_exptl_absorpt_correction_T_max 1.00000
_exptl_absorpt_correction_T_min 0.70238
_exptl_absorpt_correction_type multi-scan
_exptl_absorpt_process_details
;
CrysAlisPro 1.171.39.32a (Rigaku Oxford Diffraction, 2017)
Empirical absorption correction using spherical harmonics,
 implemented in SCALE3 ABSPACK scaling algorithm.
;
_exptl_crystal_colour colourless
_exptl_crystal_colour_primary colourless
_exptl_crystal_density_diffrn 0.710
_exptl_crystal_description block
_exptl_crystal_F_000 2168
_exptl_crystal_size_max 0.08
_exptl_crystal_size_mid 0.08
_exptl_crystal_size_min 0.04
_refine_diff_density_max 1.850
_refine_diff_density_min -0.868
_refine_diff_density_rms 0.113
_refine_ls_abs_structure_details
;
 Flack x determined using 1738 quotients [(I+)-(I-)]/[(I+)+(I-)]
 (Parsons, Flack and Wagner, Acta Cryst. B69 (2013) 249-259).
;
_refine_ls_abs_structure_Flack 0.482(8)
_refine_ls_extinction_method none
_refine_ls_goodness_of_fit_ref 0.829
_refine_ls_hydrogen_treatment constr
_refine_ls_matrix_type full
_refine_ls_number_parameters 204
_refine_ls_number_reflns 5781
_refine_ls_number_restraints 55
_refine_ls_restrained_S_all 0.831
_refine_ls_R_factor_all 0.0818
_refine_ls_R_factor_gt 0.0703
_refine_ls_shift/su_max 0.010
_refine_ls_shift/su_mean 0.000
_refine_ls_structure_factor_coef Fsqd
_refine_ls_weighting_details 'w=1/[\s^2^(Fo^2^)+(0.2000P)^2^] where P=(Fo^2^+2Fc^2^)/3'
_refine_ls_weighting_scheme calc
_refine_ls_wR_factor_gt 0.1909
_refine_ls_wR_factor_ref 0.2088
_reflns_Friedel_coverage 0.721
_reflns_Friedel_fraction_full 0.744
_reflns_Friedel_fraction_max 0.764
_reflns_number_gt 4650
_reflns_number_total 5781
_reflns_threshold_expression 'I > 2\s(I)'
_cod_data_source_file am8b03987_si_002.cif
_cod_data_source_block exp_693-t-zr-smart
_cod_database_code 4515349
_shelxl_version_number 2014-1
_chemical_oxdiff_formula 'C H O N Zr'
_shelx_space_group_comment
;
The symmetry employed for this shelxl refinement is uniquely defined
by the following loop, which should always be used as a source of
symmetry information in preference to the above space-group names.
They are only intended as comments.
;
_reflns_odcompleteness_completeness 99.91
_reflns_odcompleteness_iscentric 1
_reflns_odcompleteness_theta 66.49
_olex2_refinement_description
;
1. Fixed Uiso
 At 1.2 times of:
  All C(H) groups
2. Uiso/Uaniso restraints and constraints
Uanis(O5) \\sim Ueq, Uanis(O2) \\sim Ueq: with sigma of 0.01 and sigma for
terminal atoms of 0.005
Uanis(C14) \\sim Ueq, Uanis(C8) \\sim Ueq, Uanis(C1) \\sim Ueq, Uanis(C2) \\sim
Ueq, Uanis(O6) \\sim Ueq, Uanis(O4) \\sim Ueq, Uanis(C13) \\sim Ueq: with sigma
of 0.01 and sigma for terminal atoms of 0.004
Uanis(O7) = Uanis(O6)
3.a Aromatic/amide H refined with riding coordinates:
 C3(H3), C7(H7), C6(H6), C14(H14), C4(H4), C13(H13), C9(H9)
;
_olex2_submission_special_instructions 'No special instructions were received'
_oxdiff_exptl_absorpt_empirical_details
;
Empirical correction (ABSPACK) includes:
- Absorption correction using spherical harmonics
- Frame scaling
- Detector area scaling
;
_oxdiff_exptl_absorpt_empirical_full_max 1.242
_oxdiff_exptl_absorpt_empirical_full_min 0.845

loop_
_space_group_symop_operation_xyz
'x, y, z'
'-y, x-y, z'
'-x+y, -x, z'
'-x, -y, z+1/2'
'y, -x+y, z+1/2'
'x-y, x, z+1/2'
'-y, -x, z'
'-x+y, y, z'
'x, x-y, z'
'y, x, z+1/2'
'x-y, -y, z+1/2'
'-x, -x+y, z+1/2'

loop_
_atom_site_label
_atom_site_type_symbol
_atom_site_fract_x
_atom_site_fract_y
_atom_site_fract_z
_atom_site_U_iso_or_equiv
_atom_site_adp_type
_atom_site_occupancy
_atom_site_site_symmetry_order
_atom_site_calc_flag
_atom_site_refinement_flags_posn
_atom_site_refinement_flags_adp
_atom_site_refinement_flags_occupancy
Zr1 Zr 0.38325(2) 0.61675(2) 0.65686(5) 0.0351(3) Uani 1 2 d S T P
Zr2 Zr 0.28270(2) 0.56541(4) 0.52673(6) 0.0371(3) Uani 1 2 d S T P
O6 O 0.2793(2) 0.5587(4) 0.6291(5) 0.0379(15) Uani 1 2 d S TU P
O7 O 0.3759(2) 0.6241(2) 0.5619(5) 0.0379(15) Uani 1 2 d S T P
O1 O 0.3014(3) 0.4838(3) 0.5500(4) 0.0377(15) Uani 1 1 d . . .
O008 O 0.5565(3) 0.3266(3) 0.2372(4) 0.0415(16) Uani 1 1 d . . .
O4 O 0.3333 0.6667 0.4801(7) 0.030(3) Uani 1 6 d S TU P
O3 O 0.2165(5) 0.5475(5) 0.4445(5) 0.076(3) Uani 1 1 d . . .
N1 N 0.3732(5) 0.2336(5) 0.5105(6) 0.065(3) Uani 1 1 d . . .
C2 C 0.3228(4) 0.4063(4) 0.5980(5) 0.038(2) Uani 1 1 d . U .
C1 C 0.3339(6) 0.4774(5) 0.5923(7) 0.052(2) Uani 1 1 d . U .
C15 C 0.5015(7) 0.2507(4) 0.3164(8) 0.049(4) Uani 1 2 d S T P
C16 C 0.5378(7) 0.2689(3) 0.2560(7) 0.038(3) Uani 1 2 d S T P
C3 C 0.3423(7) 0.3868(6) 0.6494(8) 0.068(3) Uani 1 1 d . . .
H3 H 0.3601 0.4170 0.6815 0.081 Uiso 1 1 calc R . .
C5 C 0.3137(5) 0.2828(5) 0.6059(7) 0.053(3) Uani 1 1 d . . .
C7 C 0.2953(7) 0.3588(6) 0.5512(7) 0.063(3) Uani 1 1 d . . .
H7 H 0.2777 0.3676 0.5166 0.075 Uiso 1 1 calc R . .
C11 C 0.3952(7) 0.1976(4) 0.4812(9) 0.053(4) Uani 1 2 d S T P
C10 C 0.3404(7) 0.2008(7) 0.5631(8) 0.073(4) Uani 1 1 d . . .
C6 C 0.2942(7) 0.3011(7) 0.5558(8) 0.071(4) Uani 1 1 d . . .
H6 H 0.2791 0.2723 0.5225 0.085 Uiso 1 1 calc R . .
C14 C 0.4827(8) 0.2922(8) 0.3412(8) 0.081(4) Uani 1 1 d . U .
H14 H 0.4935 0.3318 0.3217 0.098 Uiso 1 1 calc R . .
C4 C 0.3375(6) 0.3251(6) 0.6573(9) 0.073(4) Uani 1 1 d . . .
H4 H 0.3492 0.3128 0.6937 0.088 Uiso 1 1 calc R . .
C12 C 0.4281(9) 0.2141(4) 0.4216(10) 0.070(5) Uani 1 2 d S T P
C8 C 0.3128(7) 0.2188(7) 0.6091(7) 0.061(3) Uani 1 1 d . U .
C13 C 0.4471(8) 0.2752(8) 0.3961(8) 0.079(4) Uani 1 1 d . U .
H13 H 0.4364 0.3044 0.4151 0.095 Uiso 1 1 calc R . .
C9 C 0.2857(6) 0.1741(6) 0.6610(8) 0.068(4) Uani 1 1 d . . .
H9 H 0.2683 0.1854 0.6943 0.082 Uiso 1 1 calc R . .
O2 O 0.3333 0.6667 0.6792(10) 0.060(5) Uani 1 6 d S TU P
O5 O 0.3682(3) 0.5185(3) 0.6324(4) 0.0443(17) Uani 1 1 d . U .

loop_
_atom_site_aniso_label
_atom_site_aniso_U_11
_atom_site_aniso_U_22
_atom_site_aniso_U_33
_atom_site_aniso_U_23
_atom_site_aniso_U_13
_atom_site_aniso_U_12
Zr1 0.0177(4) 0.0177(4) 0.0698(8) 0.0003(2) -0.0003(2) 0.0087(4)
Zr2 0.0193(4) 0.0187(5) 0.0732(8) -0.0002(5) -0.0001(2) 0.0093(3)
O6 0.019(2) 0.022(3) 0.075(4) -0.002(3) -0.0010(17) 0.0109(16)
O7 0.019(2) 0.022(3) 0.075(4) -0.002(3) -0.0010(17) 0.0109(16)
O1 0.020(3) 0.017(3) 0.077(5) 0.000(3) 0.002(3) 0.011(2)
O008 0.031(3) 0.023(3) 0.073(5) 0.003(3) 0.003(3) 0.016(2)
O4 0.021(4) 0.021(4) 0.050(8) 0.000 0.000 0.0103(19)
O3 0.048(5) 0.067(6) 0.102(8) 0.000(5) -0.006(5) 0.021(5)
N1 0.045(5) 0.046(6) 0.105(9) 0.001(5) -0.002(5) 0.024(5)
C2 0.027(4) 0.015(4) 0.070(6) -0.002(4) 0.001(4) 0.009(3)
C1 0.039(5) 0.039(5) 0.078(6) -0.004(5) -0.002(5) 0.019(4)
C15 0.036(7) 0.041(6) 0.068(10) 0.002(3) 0.003(7) 0.018(4)
C16 0.035(7) 0.016(4) 0.071(9) 0.001(3) 0.002(6) 0.018(3)
C3 0.064(8) 0.049(7) 0.098(10) 0.008(7) 0.014(8) 0.035(6)
C5 0.034(5) 0.030(5) 0.099(9) 0.001(5) 0.005(5) 0.018(4)
C7 0.061(7) 0.042(6) 0.094(9) -0.001(6) -0.006(7) 0.032(6)
C11 0.027(7) 0.041(6) 0.087(12) -0.001(3) -0.002(7) 0.014(3)
C10 0.057(8) 0.069(8) 0.100(11) 0.012(8) 0.010(8) 0.036(7)
C6 0.061(8) 0.046(7) 0.109(11) 0.000(7) -0.007(7) 0.029(6)
C14 0.074(8) 0.080(8) 0.098(9) 0.010(7) 0.003(7) 0.045(7)
C4 0.050(7) 0.052(7) 0.122(12) 0.009(8) 0.006(8) 0.029(6)
C12 0.038(9) 0.074(10) 0.085(14) 0.001(4) 0.002(8) 0.019(4)
C8 0.055(6) 0.049(6) 0.085(8) -0.002(5) 0.008(5) 0.029(5)
C13 0.071(8) 0.080(8) 0.095(9) 0.000(7) 0.006(7) 0.044(7)
C9 0.039(6) 0.048(7) 0.113(11) 0.007(7) 0.002(7) 0.018(5)
O2 0.057(6) 0.057(6) 0.066(10) 0.000 0.000 0.029(3)
O5 0.033(3) 0.031(3) 0.073(5) -0.002(3) 0.004(3) 0.019(3)

loop_
_atom_type_symbol
_atom_type_description
_atom_type_scat_dispersion_real
_atom_type_scat_dispersion_imag
_atom_type_scat_source
C C 0.0181 0.0091 'International Tables Vol C Tables 4.2.6.8 and 6.1.1.4'
H H 0.0000 0.0000 'International Tables Vol C Tables 4.2.6.8 and 6.1.1.4'
N N 0.0311 0.0180 'International Tables Vol C Tables 4.2.6.8 and 6.1.1.4'
O O 0.0492 0.0322 'International Tables Vol C Tables 4.2.6.8 and 6.1.1.4'
Zr Zr -0.1862 2.2449 'International Tables Vol C Tables 4.2.6.8 and 6.1.1.4'

loop_
_geom_angle_atom_site_label_1
_geom_angle_atom_site_label_2
_geom_angle_atom_site_label_3
_geom_angle
_geom_angle_site_symmetry_1
_geom_angle_site_symmetry_3
Zr1 Zr1 Zr1 60.0 2_665 3_565
Zr1 Zr1 Zr2 60.003(19) 2_665 2_665
Zr1 Zr1 Zr2 90.411(18) 2_665 .
Zr1 Zr1 Zr2 60.002(19) 3_565 .
Zr2 Zr1 Zr1 90.411(18) 2_665 3_565
Zr2 Zr1 Zr2 60.95(4) 2_665 .
O6 Zr1 Zr1 93.74(19) 2_665 3_565
O6 Zr1 Zr1 37.09(19) 2_665 2_665
O6 Zr1 Zr1 93.74(19) . 2_665
O6 Zr1 Zr1 37.09(19) . 3_565
O6 Zr1 Zr2 38.5(3) 2_665 2_665
O6 Zr1 Zr2 38.5(3) . .
O6 Zr1 Zr2 95.3(3) 2_665 .
O6 Zr1 Zr2 95.3(3) . 2_665
O6 Zr1 O6 119.3(5) 2_665 .
O6 Zr1 O008 139.6(3) 2_665 10
O6 Zr1 O008 72.7(3) . 10
O6 Zr1 O008 139.6(3) . 4_665
O6 Zr1 O008 72.7(3) 2_665 4_665
O6 Zr1 O5 140.6(3) 2_665 .
O6 Zr1 O5 74.8(3) 2_665 7_665
O6 Zr1 O5 74.8(3) . .
O6 Zr1 O5 140.6(3) . 7_665
O7 Zr1 Zr1 82.9(2) . 3_565
O7 Zr1 Zr1 82.9(2) . 2_665
O7 Zr1 Zr2 32.25(8) . 2_665
O7 Zr1 Zr2 32.25(8) . .
O7 Zr1 O6 70.5(3) . .
O7 Zr1 O6 70.5(3) . 2_665
O7 Zr1 O008 141.79(19) . 4_665
O7 Zr1 O008 141.79(19) . 10
O7 Zr1 O5 82.4(3) . 7_665
O7 Zr1 O5 82.4(3) . .
O008 Zr1 Zr1 109.58(16) 10 2_665
O008 Zr1 Zr1 109.58(17) 4_665 3_565
O008 Zr1 Zr1 73.85(16) 10 3_565
O008 Zr1 Zr1 73.85(16) 4_665 2_665
O008 Zr1 Zr2 164.24(16) 10 2_665
O008 Zr1 Zr2 164.24(16) 4_665 .
O008 Zr1 Zr2 109.89(18) 10 .
O008 Zr1 Zr2 109.90(18) 4_665 2_665
O008 Zr1 O008 75.7(4) 4_665 10
O2 Zr1 Zr1 32.7(2) . 3_565
O2 Zr1 Zr1 32.7(2) . 2_665
O2 Zr1 Zr2 85.1(5) . .
O2 Zr1 Zr2 85.1(5) . 2_665
O2 Zr1 O6 69.8(3) . .
O2 Zr1 O6 69.8(3) . 2_665
O2 Zr1 O7 95.4(7) . .
O2 Zr1 O008 81.2(5) . 10
O2 Zr1 O008 81.2(5) . 4_665
O2 Zr1 O5 142.98(19) . 7_665
O2 Zr1 O5 142.98(19) . .
O5 Zr1 Zr1 111.15(18) 7_665 2_665
O5 Zr1 Zr1 163.8(2) . 2_665
O5 Zr1 Zr1 163.8(2) 7_665 3_565
O5 Zr1 Zr1 111.15(18) . 3_565
O5 Zr1 Zr2 108.9(2) . 2_665
O5 Zr1 Zr2 108.9(2) 7_665 .
O5 Zr1 Zr2 73.5(2) . .
O5 Zr1 Zr2 73.5(2) 7_665 2_665
O5 Zr1 O008 78.4(3) 7_665 4_665
O5 Zr1 O008 122.3(3) 7_665 10
O5 Zr1 O008 122.3(3) . 4_665
O5 Zr1 O008 78.4(3) . 10
O5 Zr1 O5 73.7(4) 7_665 .
Zr1 Zr2 Zr1 60.00(4) 3_565 .
Zr1 Zr2 Zr2 89.588(18) . 3_565
Zr1 Zr2 Zr2 59.526(19) 3_565 3_565
Zr1 Zr2 Zr2 89.589(18) 3_565 2_665
Zr1 Zr2 Zr2 59.525(19) . 2_665
Zr2 Zr2 Zr2 60.0 3_565 2_665
O6 Zr2 Zr1 37.44(13) . .
O6 Zr2 Zr1 37.44(12) . 3_565
O6 Zr2 Zr2 93.02(19) . 2_665
O6 Zr2 Zr2 93.02(19) . 3_565
O7 Zr2 Zr1 83.5(3) 3_565 .
O7 Zr2 Zr1 33.0(3) 3_565 3_565
O7 Zr2 Zr1 83.5(3) . 3_565
O7 Zr2 Zr1 33.0(3) . .
O7 Zr2 Zr2 30.3(3) . 2_665
O7 Zr2 Zr2 82.1(2) 3_565 2_665
O7 Zr2 Zr2 82.1(2) . 3_565
O7 Zr2 Zr2 30.3(3) 3_565 3_565
O7 Zr2 O6 70.2(3) . .
O7 Zr2 O6 70.2(3) 3_565 .
O7 Zr2 O7 93.0(5) . 3_565
O7 Zr2 O1 83.7(3) . .
O7 Zr2 O1 143.0(4) . 8
O7 Zr2 O1 143.0(4) 3_565 .
O7 Zr2 O1 83.7(3) 3_565 8
O7 Zr2 O4 69.5(3) . .
O7 Zr2 O4 69.5(3) 3_565 .
O7 Zr2 O3 144.7(4) . .
O7 Zr2 O3 144.7(4) 3_565 8
O7 Zr2 O3 87.8(4) 3_565 .
O7 Zr2 O3 87.8(4) . 8
O1 Zr2 Zr1 73.81(19) 8 3_565
O1 Zr2 Zr1 110.4(2) 8 .
O1 Zr2 Zr1 110.4(2) . 3_565
O1 Zr2 Zr1 73.81(19) . .
O1 Zr2 Zr2 163.40(19) . 3_565
O1 Zr2 Zr2 109.36(16) 8 3_565
O1 Zr2 Zr2 163.40(19) 8 2_665
O1 Zr2 Zr2 109.36(16) . 2_665
O1 Zr2 O6 74.1(3) 8 .
O1 Zr2 O6 74.1(3) . .
O1 Zr2 O1 77.6(3) . 8
O1 Zr2 O4 140.25(18) 8 .
O1 Zr2 O4 140.25(18) . .
O1 Zr2 O3 72.2(3) . 8
O1 Zr2 O3 115.6(3) . .
O1 Zr2 O3 72.2(3) 8 .
O1 Zr2 O3 115.6(3) 8 8
O4 Zr2 Zr1 95.6(3) . .
O4 Zr2 Zr1 95.6(3) . 3_565
O4 Zr2 Zr2 39.2(2) . 3_565
O4 Zr2 Zr2 39.2(2) . 2_665
O4 Zr2 O6 120.0(4) . .
O3 Zr2 Zr1 170.5(3) 8 3_565
O3 Zr2 Zr1 170.5(3) . .
O3 Zr2 Zr1 113.4(3) 8 .
O3 Zr2 Zr1 113.4(3) . 3_565
O3 Zr2 Zr2 115.6(3) 8 3_565
O3 Zr2 Zr2 81.0(3) 8 2_665
O3 Zr2 Zr2 81.0(3) . 3_565
O3 Zr2 Zr2 115.6(3) . 2_665
O3 Zr2 O6 141.4(3) 8 .
O3 Zr2 O6 141.4(3) . .
O3 Zr2 O4 77.8(4) . .
O3 Zr2 O4 77.8(4) 8 .
O3 Zr2 O3 72.2(6) 8 .
Zr1 O6 Zr1 105.8(4) 3_565 .
Zr1 O6 Zr2 104.1(3) 3_565 .
Zr1 O6 Zr2 104.1(3) . .
Zr2 O7 Zr1 114.8(3) . .
Zr2 O7 Zr1 114.8(3) 2_665 .
Zr2 O7 Zr2 119.3(5) 2_665 .
C1 O1 Zr2 131.6(7) . .
C16 O008 Zr1 132.2(8) . 4_664
Zr2 O4 Zr2 101.6(4) 3_565 .
Zr2 O4 Zr2 101.6(4) 3_565 2_665
Zr2 O4 Zr2 101.6(4) . 2_665
C11 N1 C10 109.2(11) . .
C3 C2 C1 121.0(11) . .
C3 C2 C7 115.6(10) . .
C7 C2 C1 123.4(11) . .
O1 C1 C2 113.6(10) . .
O5 C1 O1 128.3(10) . .
O5 C1 C2 117.7(11) . .
C14 C15 C16 119.0(10) 9 .
C14 C15 C16 119.0(10) . .
C14 C15 C14 121.7(19) 9 .
O008 C16 O008 127.3(14) . 9
O008 C16 C15 115.5(7) . .
O008 C16 C15 115.5(7) 9 .
C2 C3 H3 117.5 . .
C2 C3 C4 125.0(15) . .
C4 C3 H3 117.5 . .
C6 C5 C4 120.4(12) . .
C6 C5 C8 121.6(13) . .
C4 C5 C8 117.9(12) . .
C2 C7 H7 119.7 . .
C6 C7 C2 120.6(14) . .
C6 C7 H7 119.7 . .
N1 C11 N1 109.2(16) . 9
N1 C11 C12 125.0(8) . .
N1 C11 C12 125.0(8) 9 .
C10 C10 N1 106.1(7) 9 .
C8 C10 N1 131.0(13) . .
C8 C10 C10 122.9(8) . 9
C5 C6 H6 118.5 . .
C7 C6 C5 123.1(15) . .
C7 C6 H6 118.5 . .
C15 C14 H14 120.0 . .
C15 C14 C13 119.9(15) . .
C13 C14 H14 120.0 . .
C3 C4 C5 115.0(15) . .
C3 C4 H4 122.5 . .
C5 C4 H4 122.5 . .
C13 C12 C11 119.0(11) . .
C13 C12 C11 119.0(11) 9 .
C13 C12 C13 122(2) . 9
C10 C8 C5 120.2(13) . .
C10 C8 C9 117.1(13) . .
C9 C8 C5 122.7(12) . .
C14 C13 H13 120.8 . .
C12 C13 C14 118.3(15) . .
C12 C13 H13 120.8 . .
C8 C9 H9 120.0 . .
C9 C9 C8 120.0(8) 9 .
C9 C9 H9 120.0 9 .
Zr1 O2 Zr1 114.7(5) 3_565 2_665
Zr1 O2 Zr1 114.7(5) 3_565 .
Zr1 O2 Zr1 114.7(5) 2_665 .
C1 O5 Zr1 132.6(7) . .

loop_
_geom_bond_atom_site_label_1
_geom_bond_atom_site_label_2
_geom_bond_distance
_geom_bond_site_symmetry_2
Zr1 Zr1 3.4901(15) 2_665
Zr1 Zr1 3.4901(15) 3_565
Zr1 Zr2 3.4903(15) .
Zr1 Zr2 3.4902(15) 2_665
Zr1 O6 2.188(6) .
Zr1 O6 2.188(6) 2_665
Zr1 O7 2.093(12) .
Zr1 O008 2.222(8) 4_665
Zr1 O008 2.222(8) 10
Zr1 O2 2.073(5) .
Zr1 O5 2.202(7) .
Zr1 O5 2.202(7) 7_665
Zr2 Zr1 3.4902(15) 3_565
Zr2 Zr2 3.5401(16) 2_665
Zr2 Zr2 3.5400(16) 3_565
Zr2 O6 2.238(12) .
Zr2 O7 2.051(5) 3_565
Zr2 O7 2.051(5) .
Zr2 O1 2.212(6) .
Zr2 O1 2.212(6) 8
Zr2 O4 2.284(7) .
Zr2 O3 2.264(11) .
Zr2 O3 2.264(11) 8
O6 Zr1 2.188(6) 3_565
O7 Zr2 2.051(5) 2_665
O1 C1 1.250(16) .
O008 Zr1 2.222(7) 4_664
O008 C16 1.257(9) .
O4 Zr2 2.284(7) 2_665
O4 Zr2 2.283(7) 3_565
N1 C11 1.342(15) .
N1 C10 1.379(19) .
C2 C1 1.550(13) .
C2 C3 1.369(19) .
C2 C7 1.403(17) .
C1 O5 1.247(16) .
C15 C16 1.51(2) .
C15 C14 1.357(18) 9
C15 C14 1.357(18) .
C16 O008 1.257(9) 9
C3 H3 0.9300 .
C3 C4 1.397(18) .
C5 C6 1.33(2) .
C5 C4 1.41(2) .
C5 C8 1.483(16) .
C7 H7 0.9300 .
C7 C6 1.337(18) .
C11 N1 1.342(15) 9
C11 C12 1.46(3) .
C10 C10 1.42(3) 9
C10 C8 1.37(2) .
C6 H6 0.9300 .
C14 H14 0.9300 .
C14 C13 1.40(2) .
C4 H4 0.9300 .
C12 C13 1.381(19) 9
C12 C13 1.381(19) .
C8 C9 1.45(2) .
C13 H13 0.9300 .
C9 C9 1.46(3) 9
C9 H9 0.9300 .
O2 Zr1 2.073(5) 2_665
O2 Zr1 2.073(5) 3_565

loop_
_smtbx_masks_void_nr
_smtbx_masks_void_average_x
_smtbx_masks_void_average_y
_smtbx_masks_void_average_z
_smtbx_masks_void_volume
_smtbx_masks_void_count_electrons
1 -0.618 -0.332 -0.665 7269.4 1562.0
